data_4342949
loop_
_publ_author_name
'Hazari, Arijit Singha'
'Das, Ankita'
'Ray, Ritwika'
'Agarwala, Hemlata'
'Maji, Somnath'
'Mobin, Shaikh M.'
'Lahiri, Goutam Kumar'

_publ_section_title
;
 Tunable Electrochemical and Catalytic Features of BIAN- and BIAO-Derived
 Ruthenium Complexes.
;
_journal_issue 10
_journal_name_full 'Inorganic chemistry'
_journal_page_first 4998
_journal_page_last 5012
_journal_paper_doi 10.1021/acs.inorgchem.5b00615
_journal_volume 54
_journal_year 2015
_chemical_formula_sum 'C38 H34 Cl6 N8 O6 Ru'
_chemical_formula_weight 1012.50
_chemical_name_systematic
; 
 ? 
;
_space_group_IT_number 14
_symmetry_cell_setting monoclinic
_symmetry_space_group_name_Hall '-P 2yn'
_symmetry_space_group_name_H-M 'P 1 21/n 1'
_atom_sites_solution_hydrogens geom
_atom_sites_solution_primary direct
_atom_sites_solution_secondary difmap
_audit_creation_method SHELXL-97
_cell_angle_alpha 90.00
_cell_angle_beta 94.8260(10)
_cell_angle_gamma 90.00
_cell_formula_units_Z 4
_cell_length_a 11.7233(3)
_cell_length_b 17.2500(4)
_cell_length_c 20.1702(5)
_cell_measurement_temperature 100(2)
_cell_volume 4064.50(17)
_computing_cell_refinement 'CrystalClear-SM Expert 2.1 b24 (Rigaku, 2012)'
_computing_data_collection 'CrystalClear-SM Expert 2.1 b24 (Rigaku, 2012)'
_computing_data_reduction 'CrystalClear-SM Expert 2.1 b24 (Rigaku, 2012)'
_computing_molecular_graphics 'Bruker SHELXTL'
_computing_publication_material ORTEP
_computing_structure_refinement 'SHELXL-97 (Sheldrick, 2008)'
_computing_structure_solution 'SHELXS-97 (Sheldrick, 2008)'
_diffrn_ambient_temperature 100(2)
_diffrn_measured_fraction_theta_full 0.999
_diffrn_measured_fraction_theta_max 0.994
_diffrn_measurement_device_type 'Rigaku Saturn724+ (4x4 bin mode)'
_diffrn_measurement_method 'profile data from \w-scans'
_diffrn_radiation_monochromator graphite
_diffrn_radiation_source 'fine-focus sealed tube'
_diffrn_radiation_type MoK\a
_diffrn_radiation_wavelength 0.71073
_diffrn_reflns_av_R_equivalents 0.0741
_diffrn_reflns_av_sigmaI/netI 0.0844
_diffrn_reflns_limit_h_max 14
_diffrn_reflns_limit_h_min -16
_diffrn_reflns_limit_k_max 16
_diffrn_reflns_limit_k_min -24
_diffrn_reflns_limit_l_max 28
_diffrn_reflns_limit_l_min -28
_diffrn_reflns_number 42423
_diffrn_reflns_theta_full 26.00
_diffrn_reflns_theta_max 29.78
_diffrn_reflns_theta_min 1.56
_exptl_absorpt_coefficient_mu 0.838
_exptl_absorpt_correction_T_max 0.9209
_exptl_absorpt_correction_T_min 0.8775
_exptl_absorpt_correction_type numerical
_exptl_absorpt_process_details
'(a) Busing, W. R.; Levy, H. A. Acta Crystallogr. 1957, 10, 180-182. (b) Coppens, P.; Leiserowitz, L.; Rabinovich, D. Acta Crystallogr. 1965, 18, 1035-1038'
_exptl_crystal_colour brown
_exptl_crystal_density_diffrn 1.655
_exptl_crystal_density_method 'not measured'
_exptl_crystal_description block
_exptl_crystal_F_000 2048
_exptl_crystal_size_max 0.16
_exptl_crystal_size_mid 0.12
_exptl_crystal_size_min 0.10
_refine_diff_density_max 1.600
_refine_diff_density_min -1.065
_refine_diff_density_rms 0.131
_refine_ls_extinction_method none
_refine_ls_goodness_of_fit_ref 1.048
_refine_ls_hydrogen_treatment riding
_refine_ls_matrix_type full
_refine_ls_number_parameters 534
_refine_ls_number_reflns 11546
_refine_ls_number_restraints 0
_refine_ls_restrained_S_all 1.048
_refine_ls_R_factor_all 0.0776
_refine_ls_R_factor_gt 0.0520
_refine_ls_shift/su_max 0.001
_refine_ls_shift/su_mean 0.000
_refine_ls_structure_factor_coef Fsqd
_refine_ls_weighting_details 'calc w=1/[\s^2^(Fo^2^)+(0.0523P)^2^+3.2784P] where P=(Fo^2^+2Fc^2^)/3'
_refine_ls_weighting_scheme calc
_refine_ls_wR_factor_gt 0.1223
_refine_ls_wR_factor_ref 0.1368
_reflns_number_gt 8321
_reflns_number_total 11546
_reflns_threshold_expression >2sigma(I)
_cod_data_source_file ic5b00615_si_002.cif
_cod_data_source_block '[1a]ClO4'
_cod_depositor_comments
;
The following automatic conversions were performed:

'_symmetry_cell_setting' value 'Monoclinic' changed to 'monoclinic'
according to
/usr/data/users/saulius/crontab/automatic-downloads/rss-feeds/ACS/lib/dictionaries/cif_core.dic
dictionary named 'cif_core.dic' version 2.4.2 from 2011-04-26.

Automatic conversion script
Id: cif_fix_values 3271 2015-04-21 07:52:19Z andrius 

 Adding full bibliography for 4342947--4342949.cif.
;
_cod_original_sg_symbol_H-M p21/n
_cod_database_code 4342949

loop_
_symmetry_equiv_pos_as_xyz
'x, y, z'
'-x+1/2, y+1/2, -z+1/2'
'-x, -y, -z'
'x-1/2, -y-1/2, z-1/2'

loop_
_atom_site_label
_atom_site_type_symbol
_atom_site_fract_x
_atom_site_fract_y
_atom_site_fract_z
_atom_site_U_iso_or_equiv
_atom_site_adp_type
_atom_site_occupancy
_atom_site_symmetry_multiplicity
_atom_site_calc_flag
_atom_site_refinement_flags
C33 C 0.2947(3) 0.07730(16) 0.12959(14) 0.0152(6) Uani 1 1 d .
H33 H 0.3394 0.0781 0.0895 0.018 Uiso 1 1 calc R
C32 C 0.1205(3) 0.08186(17) 0.04557(15) 0.0184(7) Uani 1 1 d .
H32 H 0.1563 0.0829 0.0050 0.022 Uiso 1 1 calc R
C31 C 0.0061(3) 0.08428(17) 0.05231(15) 0.0199(7) Uani 1 1 d .
H31 H -0.0539 0.0870 0.0176 0.024 Uiso 1 1 calc R
C30 C -0.0054(3) 0.08191(16) 0.12101(15) 0.0166(6) Uani 1 1 d .
H30 H -0.0763 0.0829 0.1406 0.020 Uiso 1 1 calc R
C29 C 0.3923(3) -0.05185(19) 0.15269(15) 0.0203(7) Uani 1 1 d .
H29 H 0.4344 -0.0565 0.1147 0.024 Uiso 1 1 calc R
C28 C 0.3895(3) -0.1042(2) 0.20388(16) 0.0233(7) Uani 1 1 d .
H28 H 0.4290 -0.1522 0.2084 0.028 Uiso 1 1 calc R
C27 C 0.3163(3) -0.07196(18) 0.24799(15) 0.0196(7) Uani 1 1 d .
H27 H 0.2981 -0.0955 0.2883 0.024 Uiso 1 1 calc R
C34 C 0.3952(3) 0.20410(18) 0.15703(15) 0.0192(7) Uani 1 1 d .
H34 H 0.4397 0.2090 0.1200 0.023 Uiso 1 1 calc R
C35 C 0.3906(3) 0.25550(19) 0.20874(16) 0.0220(7) Uani 1 1 d .
H35 H 0.4313 0.3030 0.2147 0.026 Uiso 1 1 calc R
C36 C 0.3141(3) 0.22394(18) 0.25083(14) 0.0185(7) Uani 1 1 d .
H36 H 0.2940 0.2473 0.2909 0.022 Uiso 1 1 calc R
C20 C -0.0270(3) -0.05164(17) 0.23638(14) 0.0141(6) Uani 1 1 d .
C21 C -0.1436(3) -0.04558(19) 0.24116(14) 0.0171(6) Uani 1 1 d .
H21 H -0.1712 -0.0199 0.2783 0.021 Uiso 1 1 calc R
C22 C -0.2208(3) -0.07657(17) 0.19223(15) 0.0195(7) Uani 1 1 d .
H22 H -0.3009 -0.0715 0.1952 0.023 Uiso 1 1 calc R
C23 C -0.1790(3) -0.11506(18) 0.13906(15) 0.0186(7) Uani 1 1 d .
C25 C -0.0618(3) -0.12315(17) 0.13438(14) 0.0167(6) Uani 1 1 d .
H25 H -0.0344 -0.1510 0.0983 0.020 Uiso 1 1 calc R
C26 C 0.0144(3) -0.09045(17) 0.18245(15) 0.0168(6) Uani 1 1 d .
H26 H 0.0945 -0.0943 0.1789 0.020 Uiso 1 1 calc R
C24 C -0.3673(3) -0.1436(2) 0.08948(18) 0.0293(8) Uani 1 1 d .
H24A H -0.4047 -0.1690 0.0500 0.044 Uiso 1 1 calc R
H24B H -0.3906 -0.0890 0.0901 0.044 Uiso 1 1 calc R
H24C H -0.3898 -0.1695 0.1296 0.044 Uiso 1 1 calc R
C7 C 0.3017(3) 0.10702(17) 0.38718(14) 0.0142(6) Uani 1 1 d .
C6 C 0.2787(3) 0.17965(18) 0.41245(14) 0.0181(6) Uani 1 1 d .
H6 H 0.2035 0.2005 0.4072 0.022 Uiso 1 1 calc R
C5 C 0.3670(3) 0.22118(18) 0.44544(14) 0.0170(6) Uani 1 1 d .
H5 H 0.3523 0.2707 0.4635 0.020 Uiso 1 1 calc R
C3 C 0.4769(3) 0.19086(18) 0.45237(14) 0.0175(6) Uani 1 1 d .
C2 C 0.4988(3) 0.11859(19) 0.42639(16) 0.0217(7) Uani 1 1 d .
H2 H 0.5741 0.0978 0.4310 0.026 Uiso 1 1 calc R
C1 C 0.4101(3) 0.07673(18) 0.39361(16) 0.0211(7) Uani 1 1 d .
H1 H 0.4246 0.0271 0.3756 0.025 Uiso 1 1 calc R
C4 C 0.6739(3) 0.20912(19) 0.48865(17) 0.0245(7) Uani 1 1 d .
H4A H 0.6983 0.2033 0.4436 0.037 Uiso 1 1 calc R
H4B H 0.6780 0.1588 0.5112 0.037 Uiso 1 1 calc R
H4C H 0.7243 0.2461 0.5137 0.037 Uiso 1 1 calc R
C18 C 0.0614(3) -0.02781(17) 0.34610(13) 0.0137(6) Uani 1 1 d .
C8 C 0.1503(3) 0.01642(17) 0.38538(14) 0.0138(6) Uani 1 1 d .
C9 C 0.1555(3) -0.01133(17) 0.45397(14) 0.0142(6) Uani 1 1 d .
C19 C 0.0739(3) -0.07161(17) 0.45363(14) 0.0160(6) Uani 1 1 d .
C17 C 0.0125(3) -0.08459(16) 0.39044(14) 0.0146(6) Uani 1 1 d .
C16 C -0.0690(3) -0.14157(17) 0.38420(15) 0.0179(6) Uani 1 1 d .
H16 H -0.1127 -0.1501 0.3430 0.022 Uiso 1 1 calc R
C15 C -0.0866(3) -0.18749(18) 0.44059(15) 0.0189(7) Uani 1 1 d .
H15 H -0.1422 -0.2276 0.4363 0.023 Uiso 1 1 calc R
C14 C -0.0267(3) -0.17637(18) 0.50110(15) 0.0205(7) Uani 1 1 d .
H14 H -0.0403 -0.2093 0.5373 0.025 Uiso 1 1 calc R
C13 C 0.0553(3) -0.11633(18) 0.51025(14) 0.0170(6) Uani 1 1 d .
C12 C 0.1215(3) -0.09547(19) 0.56991(15) 0.0206(7) Uani 1 1 d .
H12 H 0.1120 -0.1231 0.6098 0.025 Uiso 1 1 calc R
C11 C 0.1989(3) -0.03594(19) 0.57046(15) 0.0210(7) Uani 1 1 d .
H11 H 0.2410 -0.0230 0.6112 0.025 Uiso 1 1 calc R
C10 C 0.2187(3) 0.00739(18) 0.51244(14) 0.0180(7) Uani 1 1 d .
H10 H 0.2738 0.0479 0.5140 0.022 Uiso 1 1 calc R
N5 N 0.0971(2) 0.07813(14) 0.15501(12) 0.0140(5) Uani 1 1 d .
N6 N 0.1737(2) 0.07777(14) 0.10785(12) 0.0144(5) Uani 1 1 d .
N3 N 0.2760(2) -0.00408(14) 0.22573(11) 0.0152(5) Uani 1 1 d .
N4 N 0.3231(2) 0.00776(14) 0.16707(11) 0.0150(5) Uani 1 1 d .
N8 N 0.2732(2) 0.15667(14) 0.22706(11) 0.0144(5) Uani 1 1 d .
N7 N 0.3239(2) 0.14505(14) 0.16931(11) 0.0153(5) Uani 1 1 d .
N2 N 0.0532(2) -0.01282(14) 0.28234(11) 0.0133(5) Uani 1 1 d .
N1 N 0.2097(2) 0.06388(13) 0.35210(12) 0.0137(5) Uani 1 1 d .
O2 O -0.24575(19) -0.14815(13) 0.08770(10) 0.0229(5) Uani 1 1 d .
O1 O 0.5583(2) 0.23722(13) 0.48485(11) 0.0224(5) Uani 1 1 d .
Cl1 Cl 0.01918(7) 0.16776(4) 0.28236(3) 0.01847(17) Uani 1 1 d .
Ru1 Ru 0.15725(2) 0.073369(13) 0.254380(11) 0.01233(8) Uani 1 1 d .
O3 O 0.2579(2) -0.13016(17) -0.07526(13) 0.0409(7) Uani 1 1 d .
O6 O 0.4477(3) -0.08817(19) -0.07257(15) 0.0538(9) Uani 1 1 d .
O5 O 0.3794(3) -0.14721(14) 0.02067(12) 0.0384(7) Uani 1 1 d .
O4 O 0.3179(3) -0.02287(15) -0.00942(12) 0.0449(8) Uani 1 1 d .
Cl2 Cl 0.35130(7) -0.09612(5) -0.03438(4) 0.02390(18) Uani 1 1 d .
C45 C 0.4455(3) 0.2188(2) 0.63708(18) 0.0299(8) Uani 1 1 d .
H45A H 0.4208 0.2519 0.6733 0.036 Uiso 1 1 calc R
H45B H 0.4160 0.2421 0.5942 0.036 Uiso 1 1 calc R
C46 C -0.3005(4) 0.1374(2) 0.23246(18) 0.0361(9) Uani 1 1 d .
H46A H -0.2226 0.1156 0.2413 0.043 Uiso 1 1 calc R
H46B H -0.3164 0.1426 0.1837 0.043 Uiso 1 1 calc R
Cl3 Cl 0.59666(9) 0.21608(5) 0.64159(4) 0.0325(2) Uani 1 1 d .
Cl4 Cl 0.38767(11) 0.12572(7) 0.64391(6) 0.0535(3) Uani 1 1 d .
Cl5 Cl -0.40066(9) 0.07258(6) 0.26279(5) 0.0377(2) Uani 1 1 d .
Cl6 Cl -0.30493(11) 0.22953(6) 0.26919(7) 0.0609(4) Uani 1 1 d .

loop_
_atom_site_aniso_label
_atom_site_aniso_U_11
_atom_site_aniso_U_22
_atom_site_aniso_U_33
_atom_site_aniso_U_23
_atom_site_aniso_U_13
_atom_site_aniso_U_12
C33 0.0153(16) 0.0158(15) 0.0153(13) -0.0019(11) 0.0057(12) -0.0021(12)
C32 0.0262(19) 0.0149(15) 0.0140(14) 0.0002(11) 0.0020(13) -0.0003(13)
C31 0.025(2) 0.0175(16) 0.0162(14) 0.0006(12) -0.0024(13) 0.0007(14)
C30 0.0148(17) 0.0141(15) 0.0213(15) 0.0017(12) 0.0042(13) -0.0001(12)
C29 0.0213(18) 0.0213(16) 0.0188(15) -0.0029(13) 0.0050(13) 0.0049(14)
C28 0.025(2) 0.0191(17) 0.0255(16) -0.0001(13) 0.0009(14) 0.0059(15)
C27 0.0205(18) 0.0174(16) 0.0210(15) 0.0019(12) 0.0020(13) 0.0014(13)
C34 0.0166(17) 0.0217(16) 0.0200(15) 0.0048(12) 0.0064(13) -0.0043(14)
C35 0.0195(18) 0.0195(17) 0.0279(16) -0.0018(13) 0.0074(14) -0.0081(14)
C36 0.0257(19) 0.0141(15) 0.0160(14) -0.0026(11) 0.0039(13) -0.0032(13)
C20 0.0156(16) 0.0109(14) 0.0160(14) 0.0019(11) 0.0029(12) -0.0016(12)
C21 0.0166(17) 0.0168(15) 0.0187(14) -0.0006(12) 0.0057(13) 0.0014(13)
C22 0.0147(17) 0.0212(17) 0.0232(15) -0.0006(13) 0.0050(13) -0.0002(13)
C23 0.0186(17) 0.0175(16) 0.0198(15) 0.0011(12) 0.0018(13) 0.0013(13)
C25 0.0174(17) 0.0157(15) 0.0173(14) -0.0001(12) 0.0035(12) 0.0006(13)
C26 0.0161(17) 0.0143(15) 0.0203(15) 0.0024(12) 0.0036(13) 0.0004(13)
C24 0.0149(18) 0.039(2) 0.0336(19) -0.0089(16) -0.0010(15) -0.0066(16)
C7 0.0139(16) 0.0148(15) 0.0138(13) 0.0029(11) 0.0014(12) -0.0032(12)
C6 0.0151(17) 0.0189(16) 0.0206(15) 0.0000(12) 0.0037(12) 0.0010(13)
C5 0.0187(17) 0.0144(15) 0.0180(14) -0.0022(12) 0.0031(13) 0.0019(13)
C3 0.0181(17) 0.0181(16) 0.0160(14) -0.0003(12) 0.0004(12) -0.0047(13)
C2 0.0116(16) 0.0234(17) 0.0298(17) -0.0064(14) -0.0002(13) 0.0044(14)
C1 0.0193(18) 0.0179(16) 0.0259(16) -0.0044(13) 0.0009(14) 0.0021(14)
C4 0.0175(18) 0.0208(17) 0.0344(18) -0.0001(14) -0.0032(15) -0.0017(14)
C18 0.0145(16) 0.0124(14) 0.0147(13) -0.0016(11) 0.0041(12) 0.0011(12)
C8 0.0125(15) 0.0132(14) 0.0163(13) -0.0001(11) 0.0044(12) 0.0014(12)
C9 0.0132(15) 0.0155(15) 0.0146(13) 0.0008(11) 0.0052(12) 0.0024(12)
C19 0.0148(16) 0.0164(15) 0.0177(14) 0.0006(12) 0.0063(12) 0.0057(12)
C17 0.0150(16) 0.0121(14) 0.0177(14) 0.0004(11) 0.0073(12) 0.0002(12)
C16 0.0171(17) 0.0151(15) 0.0225(15) -0.0013(12) 0.0068(13) 0.0006(13)
C15 0.0162(17) 0.0138(15) 0.0285(16) 0.0026(13) 0.0118(13) -0.0004(13)
C14 0.0222(18) 0.0170(16) 0.0244(15) 0.0065(13) 0.0150(14) 0.0053(14)
C13 0.0162(16) 0.0164(15) 0.0200(14) 0.0036(12) 0.0104(12) 0.0054(13)
C12 0.0251(19) 0.0211(16) 0.0166(14) 0.0079(12) 0.0084(13) 0.0093(14)
C11 0.0209(18) 0.0252(18) 0.0174(14) 0.0018(13) 0.0042(13) 0.0068(15)
C10 0.0173(17) 0.0174(16) 0.0201(15) 0.0000(12) 0.0058(13) 0.0035(13)
N5 0.0129(14) 0.0150(13) 0.0148(11) 0.0006(9) 0.0049(10) -0.0013(10)
N6 0.0168(14) 0.0156(13) 0.0116(11) 0.0008(9) 0.0052(10) 0.0007(11)
N3 0.0140(14) 0.0190(13) 0.0129(11) -0.0011(10) 0.0028(10) -0.0007(11)
N4 0.0137(14) 0.0180(13) 0.0137(11) -0.0013(10) 0.0031(10) 0.0022(11)
N8 0.0144(13) 0.0184(13) 0.0108(11) 0.0001(10) 0.0043(10) -0.0006(11)
N7 0.0174(14) 0.0153(13) 0.0140(11) 0.0000(10) 0.0063(10) -0.0040(11)
N2 0.0127(13) 0.0137(12) 0.0135(11) 0.0013(9) 0.0018(10) 0.0006(10)
N1 0.0126(13) 0.0138(12) 0.0152(11) -0.0007(9) 0.0043(10) -0.0003(10)
O2 0.0130(12) 0.0306(13) 0.0246(11) -0.0080(10) -0.0017(9) -0.0031(10)
O1 0.0162(12) 0.0200(12) 0.0302(12) -0.0038(10) -0.0027(10) 0.0003(10)
Cl1 0.0181(4) 0.0197(4) 0.0184(3) 0.0011(3) 0.0061(3) 0.0030(3)
Ru1 0.01214(14) 0.01338(13) 0.01197(12) 0.00087(9) 0.00390(9) -0.00083(10)
O3 0.0230(15) 0.0616(19) 0.0364(14) -0.0103(13) -0.0080(12) 0.0030(14)
O6 0.0380(19) 0.069(2) 0.0585(19) -0.0277(16) 0.0273(15) -0.0170(16)
O5 0.0507(19) 0.0293(14) 0.0323(14) -0.0037(11) -0.0138(13) 0.0117(13)
O4 0.077(2) 0.0259(14) 0.0332(14) -0.0026(11) 0.0138(14) 0.0214(15)
Cl2 0.0208(4) 0.0269(4) 0.0242(4) -0.0070(3) 0.0028(3) 0.0068(4)
C45 0.031(2) 0.028(2) 0.0295(18) -0.0031(15) -0.0027(16) -0.0020(17)
C46 0.048(3) 0.026(2) 0.036(2) -0.0039(16) 0.0122(19) -0.0023(19)
Cl3 0.0337(6) 0.0326(5) 0.0308(4) 0.0040(4) 0.0010(4) 0.0002(4)
Cl4 0.0468(7) 0.0450(7) 0.0669(7) -0.0020(6) -0.0052(6) -0.0158(6)
Cl5 0.0335(6) 0.0437(6) 0.0369(5) 0.0068(4) 0.0094(4) 0.0049(4)
Cl6 0.0499(8) 0.0359(6) 0.0917(9) -0.0265(6) -0.0245(7) 0.0146(5)

loop_
_atom_type_symbol
_atom_type_description
_atom_type_scat_dispersion_real
_atom_type_scat_dispersion_imag
_atom_type_scat_source
C C 0.0033 0.0016 'International Tables Vol C Tables 4.2.6.8 and 6.1.1.4'
H H 0.0000 0.0000 'International Tables Vol C Tables 4.2.6.8 and 6.1.1.4'
Cl Cl 0.1484 0.1585 'International Tables Vol C Tables 4.2.6.8 and 6.1.1.4'
N N 0.0061 0.0033 'International Tables Vol C Tables 4.2.6.8 and 6.1.1.4'
O O 0.0106 0.0060 'International Tables Vol C Tables 4.2.6.8 and 6.1.1.4'
Ru Ru -1.2594 0.8363 'International Tables Vol C Tables 4.2.6.8 and 6.1.1.4'

loop_
_geom_angle_atom_site_label_1
_geom_angle_atom_site_label_2
_geom_angle_atom_site_label_3
_geom_angle
N7 C33 N4 110.4(2)
N7 C33 N6 110.1(2)
N4 C33 N6 109.9(2)
N7 C33 H33 108.8
N4 C33 H33 108.8
N6 C33 H33 108.8
N6 C32 C31 106.8(3)
N6 C32 H32 126.6
C31 C32 H32 126.6
C32 C31 C30 105.9(3)
C32 C31 H31 127.0
C30 C31 H31 127.0
N5 C30 C31 110.6(3)
N5 C30 H30 124.7
C31 C30 H30 124.7
N4 C29 C28 106.6(3)
N4 C29 H29 126.7
C28 C29 H29 126.7
C29 C28 C27 105.7(3)
C29 C28 H28 127.1
C27 C28 H28 127.1
N3 C27 C28 110.8(3)
N3 C27 H27 124.6
C28 C27 H27 124.6
N7 C34 C35 106.4(3)
N7 C34 H34 126.8
C35 C34 H34 126.8
C34 C35 C36 106.2(3)
C34 C35 H35 126.9
C36 C35 H35 126.9
N8 C36 C35 110.6(3)
N8 C36 H36 124.7
C35 C36 H36 124.7
C21 C20 C26 120.0(3)
C21 C20 N2 121.3(3)
C26 C20 N2 118.4(3)
C20 C21 C22 120.7(3)
C20 C21 H21 119.7
C22 C21 H21 119.7
C23 C22 C21 118.9(3)
C23 C22 H22 120.6
C21 C22 H22 120.6
O2 C23 C22 124.6(3)
O2 C23 C25 114.3(3)
C22 C23 C25 121.1(3)
C26 C25 C23 119.7(3)
C26 C25 H25 120.2
C23 C25 H25 120.2
C25 C26 C20 119.6(3)
C25 C26 H26 120.2
C20 C26 H26 120.2
O2 C24 H24A 109.5
O2 C24 H24B 109.5
H24A C24 H24B 109.5
O2 C24 H24C 109.5
H24A C24 H24C 109.5
H24B C24 H24C 109.5
C1 C7 C6 121.1(3)
C1 C7 N1 119.9(3)
C6 C7 N1 119.0(3)
C5 C6 C7 118.9(3)
C5 C6 H6 120.5
C7 C6 H6 120.5
C6 C5 C3 120.3(3)
C6 C5 H5 119.8
C3 C5 H5 119.8
O1 C3 C2 124.3(3)
O1 C3 C5 115.6(3)
C2 C3 C5 120.1(3)
C3 C2 C1 119.6(3)
C3 C2 H2 120.2
C1 C2 H2 120.2
C7 C1 C2 119.9(3)
C7 C1 H1 120.1
C2 C1 H1 120.1
O1 C4 H4A 109.5
O1 C4 H4B 109.5
H4A C4 H4B 109.5
O1 C4 H4C 109.5
H4A C4 H4C 109.5
H4B C4 H4C 109.5
N2 C18 C8 114.7(3)
N2 C18 C17 136.7(3)
C8 C18 C17 108.2(2)
N1 C8 C9 135.7(3)
N1 C8 C18 115.8(2)
C9 C8 C18 108.2(2)
C10 C9 C19 119.5(3)
C10 C9 C8 135.3(3)
C19 C9 C8 105.2(3)
C13 C19 C9 123.3(3)
C13 C19 C17 122.4(3)
C9 C19 C17 114.2(3)
C16 C17 C19 119.3(3)
C16 C17 C18 136.5(3)
C19 C17 C18 104.2(3)
C17 C16 C15 118.4(3)
C17 C16 H16 120.8
C15 C16 H16 120.8
C14 C15 C16 122.6(3)
C14 C15 H15 118.7
C16 C15 H15 118.7
C15 C14 C13 120.7(3)
C15 C14 H14 119.6
C13 C14 H14 119.6
C19 C13 C14 116.4(3)
C19 C13 C12 115.8(3)
C14 C13 C12 127.8(3)
C11 C12 C13 120.7(3)
C11 C12 H12 119.6
C13 C12 H12 119.6
C12 C11 C10 122.7(3)
C12 C11 H11 118.6
C10 C11 H11 118.6
C9 C10 C11 117.8(3)
C9 C10 H10 121.1
C11 C10 H10 121.1
C30 N5 N6 105.0(2)
C30 N5 Ru1 135.9(2)
N6 N5 Ru1 119.0(2)
C32 N6 N5 111.6(3)
C32 N6 C33 130.0(3)
N5 N6 C33 118.3(2)
C27 N3 N4 105.5(2)
C27 N3 Ru1 135.4(2)
N4 N3 Ru1 118.84(18)
C29 N4 N3 111.4(2)
C29 N4 C33 129.4(3)
N3 N4 C33 119.2(2)
C36 N8 N7 105.4(2)
C36 N8 Ru1 136.9(2)
N7 N8 Ru1 117.68(18)
C34 N7 N8 111.4(2)
C34 N7 C33 129.0(2)
N8 N7 C33 119.5(2)
C18 N2 C20 122.3(2)
C18 N2 Ru1 114.9(2)
C20 N2 Ru1 122.66(18)
C8 N1 C7 118.8(2)
C8 N1 Ru1 115.0(2)
C7 N1 Ru1 126.08(18)
C23 O2 C24 117.7(2)
C3 O1 C4 116.4(2)
N1 Ru1 N2 79.08(10)
N1 Ru1 N3 93.68(10)
N2 Ru1 N3 92.23(10)
N1 Ru1 N5 176.80(10)
N2 Ru1 N5 97.72(9)
N3 Ru1 N5 86.37(10)
N1 Ru1 N8 99.32(10)
N2 Ru1 N8 176.14(10)
N3 Ru1 N8 84.35(10)
N5 Ru1 N8 83.87(9)
N1 Ru1 Cl1 88.94(7)
N2 Ru1 Cl1 89.93(7)
N3 Ru1 Cl1 176.88(7)
N5 Ru1 Cl1 91.11(7)
N8 Ru1 Cl1 93.56(7)
O6 Cl2 O4 111.01(19)
O6 Cl2 O5 109.7(2)
O4 Cl2 O5 108.84(15)
O6 Cl2 O3 109.18(17)
O4 Cl2 O3 110.22(18)
O5 Cl2 O3 107.86(17)
Cl4 C45 Cl3 111.4(2)
Cl4 C45 H45A 109.3
Cl3 C45 H45A 109.3
Cl4 C45 H45B 109.3
Cl3 C45 H45B 109.3
H45A C45 H45B 108.0
Cl6 C46 Cl5 112.5(2)
Cl6 C46 H46A 109.1
Cl5 C46 H46A 109.1
Cl6 C46 H46B 109.1
Cl5 C46 H46B 109.1
H46A C46 H46B 107.8

loop_
_geom_bond_atom_site_label_1
_geom_bond_atom_site_label_2
_geom_bond_distance
C33 N7 1.442(4)
C33 N4 1.442(4)
C33 N6 1.449(4)
C33 H33 1.0000
C32 N6 1.356(4)
C32 C31 1.361(5)
C32 H32 0.9500
C31 C30 1.404(4)
C31 H31 0.9500
C30 N5 1.334(4)
C30 H30 0.9500
C29 N4 1.356(4)
C29 C28 1.374(4)
C29 H29 0.9500
C28 C27 1.402(5)
C28 H28 0.9500
C27 N3 1.327(4)
C27 H27 0.9500
C34 N7 1.354(4)
C34 C35 1.373(4)
C34 H34 0.9500
C35 C36 1.397(4)
C35 H35 0.9500
C36 N8 1.329(4)
C36 H36 0.9500
C20 C21 1.383(4)
C20 C26 1.398(4)
C20 N2 1.430(4)
C21 C22 1.389(4)
C21 H21 0.9500
C22 C23 1.385(4)
C22 H22 0.9500
C23 O2 1.369(4)
C23 C25 1.392(4)
C25 C26 1.383(4)
C25 H25 0.9500
C26 H26 0.9500
C24 O2 1.430(4)
C24 H24A 0.9800
C24 H24B 0.9800
C24 H24C 0.9800
C7 C1 1.371(4)
C7 C6 1.387(4)
C7 N1 1.445(4)
C6 C5 1.383(4)
C6 H6 0.9500
C5 C3 1.386(4)
C5 H5 0.9500
C3 O1 1.369(4)
C3 C2 1.384(4)
C2 C1 1.386(5)
C2 H2 0.9500
C1 H1 0.9500
C4 O1 1.435(4)
C4 H4A 0.9800
C4 H4B 0.9800
C4 H4C 0.9800
C18 N2 1.307(3)
C18 C8 1.469(4)
C18 C17 1.474(4)
C8 N1 1.298(4)
C8 C9 1.460(4)
C9 C10 1.378(4)
C9 C19 1.412(4)
C19 C13 1.410(4)
C19 C17 1.428(4)
C17 C16 1.369(4)
C16 C15 1.415(4)
C16 H16 0.9500
C15 C14 1.369(4)
C15 H15 0.9500
C14 C13 1.414(4)
C14 H14 0.9500
C13 C12 1.423(4)
C12 C11 1.369(5)
C12 H12 0.9500
C11 C10 1.424(4)
C11 H11 0.9500
C10 H10 0.9500
N5 N6 1.362(3)
N5 Ru1 2.070(2)
N3 N4 1.363(3)
N3 Ru1 2.047(3)
N8 N7 1.367(3)
N8 Ru1 2.083(2)
N2 Ru1 2.033(2)
N1 Ru1 2.021(2)
Cl1 Ru1 2.3965(8)
O3 Cl2 1.439(3)
O6 Cl2 1.427(3)
O5 Cl2 1.434(3)
O4 Cl2 1.427(3)
C45 Cl4 1.752(4)
C45 Cl3 1.767(4)
C45 H45A 0.9900
C45 H45B 0.9900
C46 Cl6 1.756(4)
C46 Cl5 1.767(4)
C46 H46A 0.9900
C46 H46B 0.9900

loop_
_geom_torsion_atom_site_label_1
_geom_torsion_atom_site_label_2
_geom_torsion_atom_site_label_3
_geom_torsion_atom_site_label_4
_geom_torsion
N6 C32 C31 C30 0.3(3)
C32 C31 C30 N5 -0.1(3)
N4 C29 C28 C27 -0.1(4)
C29 C28 C27 N3 0.1(4)
N7 C34 C35 C36 -0.2(4)
C34 C35 C36 N8 0.1(4)
C26 C20 C21 C22 -1.1(5)
N2 C20 C21 C22 173.0(3)
C20 C21 C22 C23 1.2(5)
C21 C22 C23 O2 180.0(3)
C21 C22 C23 C25 0.2(5)
O2 C23 C25 C26 178.4(3)
C22 C23 C25 C26 -1.9(5)
C23 C25 C26 C20 2.0(4)
C21 C20 C26 C25 -0.5(4)
N2 C20 C26 C25 -174.8(3)
C1 C7 C6 C5 -1.0(4)
N1 C7 C6 C5 -179.4(3)
C7 C6 C5 C3 0.7(4)
C6 C5 C3 O1 178.9(3)
C6 C5 C3 C2 -0.2(5)
O1 C3 C2 C1 -179.2(3)
C5 C3 C2 C1 -0.2(5)
C6 C7 C1 C2 0.6(5)
N1 C7 C1 C2 179.0(3)
C3 C2 C1 C7 0.0(5)
N2 C18 C8 N1 -0.6(4)
C17 C18 C8 N1 173.5(3)
N2 C18 C8 C9 -175.2(3)
C17 C18 C8 C9 -1.1(3)
N1 C8 C9 C10 7.8(6)
C18 C8 C9 C10 -179.2(3)
N1 C8 C9 C19 -171.4(3)
C18 C8 C9 C19 1.7(3)
C10 C9 C19 C13 -2.0(5)
C8 C9 C19 C13 177.3(3)
C10 C9 C19 C17 179.0(3)
C8 C9 C19 C17 -1.7(3)
C13 C19 C17 C16 1.1(5)
C9 C19 C17 C16 -179.9(3)
C13 C19 C17 C18 -178.0(3)
C9 C19 C17 C18 1.0(3)
N2 C18 C17 C16 -6.6(7)
C8 C18 C17 C16 -178.8(3)
N2 C18 C17 C19 172.3(3)
C8 C18 C17 C19 0.1(3)
C19 C17 C16 C15 -2.2(4)
C18 C17 C16 C15 176.6(3)
C17 C16 C15 C14 1.0(5)
C16 C15 C14 C13 1.3(5)
C9 C19 C13 C14 -177.8(3)
C17 C19 C13 C14 1.1(4)
C9 C19 C13 C12 2.2(4)
C17 C19 C13 C12 -178.9(3)
C15 C14 C13 C19 -2.3(4)
C15 C14 C13 C12 177.7(3)
C19 C13 C12 C11 -0.7(4)
C14 C13 C12 C11 179.2(3)
C13 C12 C11 C10 -0.8(5)
C19 C9 C10 C11 0.3(4)
C8 C9 C10 C11 -178.7(3)
C12 C11 C10 C9 1.1(5)
C31 C30 N5 N6 -0.2(3)
C31 C30 N5 Ru1 179.6(2)
C31 C32 N6 N5 -0.5(3)
C31 C32 N6 C33 -177.0(3)
C30 N5 N6 C32 0.5(3)
Ru1 N5 N6 C32 -179.43(18)
C30 N5 N6 C33 177.4(2)
Ru1 N5 N6 C33 -2.5(3)
N7 C33 N6 C32 116.5(3)
N4 C33 N6 C32 -121.6(3)
N7 C33 N6 N5 -59.8(3)
N4 C33 N6 N5 62.1(3)
C28 C27 N3 N4 0.0(4)
C28 C27 N3 Ru1 173.3(2)
C28 C29 N4 N3 0.1(4)
C28 C29 N4 C33 -179.2(3)
C27 N3 N4 C29 -0.1(3)
Ru1 N3 N4 C29 -174.7(2)
C27 N3 N4 C33 179.4(3)
Ru1 N3 N4 C33 4.7(3)
N7 C33 N4 C29 -122.9(3)
N6 C33 N4 C29 115.4(3)
N7 C33 N4 N3 57.8(3)
N6 C33 N4 N3 -64.0(3)
C35 C36 N8 N7 0.0(4)
C35 C36 N8 Ru1 -178.6(2)
C35 C34 N7 N8 0.2(4)
C35 C34 N7 C33 177.9(3)
C36 N8 N7 C34 -0.1(3)
Ru1 N8 N7 C34 178.8(2)
C36 N8 N7 C33 -178.1(3)
Ru1 N8 N7 C33 0.9(3)
N4 C33 N7 C34 121.7(3)
N6 C33 N7 C34 -116.7(3)
N4 C33 N7 N8 -60.7(3)
N6 C33 N7 N8 60.9(3)
C8 C18 N2 C20 178.7(3)
C17 C18 N2 C20 6.9(5)
C8 C18 N2 Ru1 -4.3(3)
C17 C18 N2 Ru1 -176.1(3)
C21 C20 N2 C18 61.9(4)
C26 C20 N2 C18 -123.9(3)
C21 C20 N2 Ru1 -115.0(3)
C26 C20 N2 Ru1 59.3(3)
C9 C8 N1 C7 -4.9(5)
C18 C8 N1 C7 -177.6(2)
C9 C8 N1 Ru1 177.9(3)
C18 C8 N1 Ru1 5.2(3)
C1 C7 N1 C8 90.3(4)
C6 C7 N1 C8 -91.2(3)
C1 C7 N1 Ru1 -92.8(3)
C6 C7 N1 Ru1 85.7(3)
C22 C23 O2 C24 -0.9(4)
C25 C23 O2 C24 178.9(3)
C2 C3 O1 C4 3.1(4)
C5 C3 O1 C4 -176.0(3)
C8 N1 Ru1 N2 -5.7(2)
C7 N1 Ru1 N2 177.3(2)
C8 N1 Ru1 N3 -97.3(2)
C7 N1 Ru1 N3 85.7(2)
C8 N1 Ru1 N5 -6.4(19)
C7 N1 Ru1 N5 176.5(17)
C8 N1 Ru1 N8 177.9(2)
C7 N1 Ru1 N8 0.8(2)
C8 N1 Ru1 Cl1 84.4(2)
C7 N1 Ru1 Cl1 -92.6(2)
C18 N2 Ru1 N1 5.4(2)
C20 N2 Ru1 N1 -177.6(2)
C18 N2 Ru1 N3 98.7(2)
C20 N2 Ru1 N3 -84.3(2)
C18 N2 Ru1 N5 -174.7(2)
C20 N2 Ru1 N5 2.4(2)
C18 N2 Ru1 N8 71.3(14)
C20 N2 Ru1 N8 -111.7(13)
C18 N2 Ru1 Cl1 -83.6(2)
C20 N2 Ru1 Cl1 93.5(2)
C27 N3 Ru1 N1 42.4(3)
N4 N3 Ru1 N1 -144.9(2)
C27 N3 Ru1 N2 -36.8(3)
N4 N3 Ru1 N2 135.9(2)
C27 N3 Ru1 N5 -134.4(3)
N4 N3 Ru1 N5 38.3(2)
C27 N3 Ru1 N8 141.4(3)
N4 N3 Ru1 N8 -45.9(2)
C27 N3 Ru1 Cl1 -170.6(12)
N4 N3 Ru1 Cl1 2.1(15)
C30 N5 Ru1 N1 49.6(19)
N6 N5 Ru1 N1 -130.5(17)
C30 N5 Ru1 N2 48.9(3)
N6 N5 Ru1 N2 -131.27(19)
C30 N5 Ru1 N3 140.6(3)
N6 N5 Ru1 N3 -39.5(2)
C30 N5 Ru1 N8 -134.7(3)
N6 N5 Ru1 N8 45.2(2)
C30 N5 Ru1 Cl1 -41.2(3)
N6 N5 Ru1 Cl1 138.65(19)
C36 N8 Ru1 N1 -45.8(3)
N7 N8 Ru1 N1 135.7(2)
C36 N8 Ru1 N2 -111.1(13)
N7 N8 Ru1 N2 70.4(14)
C36 N8 Ru1 N3 -138.6(3)
N7 N8 Ru1 N3 42.9(2)
C36 N8 Ru1 N5 134.5(3)
N7 N8 Ru1 N5 -44.1(2)
C36 N8 Ru1 Cl1 43.7(3)
N7 N8 Ru1 Cl1 -134.8(2)
